data_1006002
loop_
_publ_author_name
'Sandiumenge, F'
'Gali, S'
'Rodriguez, J'

_publ_section_title
;
X-ray profile analysis of cation distribution in Sr Al~x~ Fe~12-x~
O~19~ solid solution
;
_journal_coden_ASTM MRBUAC
_journal_name_full 'Materials Research Bulletin'
_journal_page_first 685
_journal_page_last 692
_journal_paper_doi 10.1016/0025-5408(88)90033-5
_journal_volume 23
_journal_year 1988
_chemical_formula_structural 'Ba Fe9.82 Al2.18 O19'
_chemical_formula_sum 'Al2.18 Ba Fe9.82 O19'
_chemical_name_systematic 'Barium iron(III) aluminate *'
_space_group_IT_number 194
_symmetry_cell_setting hexagonal
_symmetry_Int_Tables_number 194
_symmetry_space_group_name_Hall '-P 6c 2c'
_symmetry_space_group_name_H-M 'P 63/m m c'
_cell_angle_alpha 90
_cell_angle_beta 90
_cell_angle_gamma 120
_cell_formula_units_Z 2
_cell_length_a 5.8298(2)
_cell_length_b 5.8298(2)
_cell_length_c 22.859(1)
_cell_volume 672.8
_refine_ls_R_factor_all 0.0785
_cod_database_code 1006002

loop_
_symmetry_equiv_pos_as_xyz
x,y,z
-y,x-y,z
y-x,-x,z
-y,-x,z
y-x,y,z
x,x-y,z
-x,-y,-z
y,y-x,-z
x-y,x,-z
y,x,-z
x-y,-y,-z
-x,y-x,-z
-x,-y,1/2+z
y,y-x,1/2+z
x-y,x,1/2+z
y,x,1/2+z
x-y,-y,1/2+z
-x,y-x,1/2+z
x,y,1/2-z
-y,x-y,1/2-z
y-x,-x,1/2-z
-y,-x,1/2-z
y-x,y,1/2-z
x,x-y,1/2-z

loop_
_atom_site_label
_atom_site_type_symbol
_atom_site_symmetry_multiplicity
_atom_site_Wyckoff_symbol
_atom_site_fract_x
_atom_site_fract_y
_atom_site_fract_z
_atom_site_occupancy
_atom_site_attached_hydrogens
_atom_site_calc_flag
Ba1 Ba2+ 2 d 0.6667 0.3333 0.25 1. 0 d
Fe1 Fe3+ 2 a 0. 0. 0. 0.50(4) 0 d
Al1 Al3+ 2 a 0. 0. 0. 0.50(4) 0 d
Fe2 Fe3+ 4 e 0. 0. 0.25733(4) 0.43(2) 0 d
Al2 Al3+ 4 e 0. 0. 0.25733(4) 0.07(2) 0 d
Fe3 Fe3+ 4 f 0.3333 0.6667 0.02713(2) 0.91(3) 0 d
Al3 Al3+ 4 f 0.3333 0.6667 0.02713(2) 0.09(3) 0 d
Fe4 Fe3+ 4 f 0.3333 0.6667 0.19030(2) 0.86(3) 0 d
Al4 Al3+ 4 f 0.3333 0.6667 0.19030(2) 0.14(3) 0 d
Fe5 Fe3+ 12 k 0.16868 0.33735(7) -0.10825(1) 0.82(2) 0 d
Al5 Al3+ 12 k 0.16868 0.33735(7) -0.10825(1) 0.18(2) 0 d
O1 O2- 4 e 0. 0. 0.15094(13) 1. 0 d
O2 O2- 4 f 0.3333 0.6667 -0.05454(12) 1. 0 d
O3 O2- 6 h 0.18213 0.36426(47) 0.25 1. 0 d
O4 O2- 12 k 0.15647 0.31297(35) 0.05192(8) 1. 0 d
O5 O2- 12 k 0.5026 1.00520(34) 0.14957(8) 1. 0 d

loop_
_atom_type_symbol
_atom_type_oxidation_number
Ba2+ 2.000
Fe3+ 3.000
Al3+ 3.000
O2- -2.000
